data_4106694
loop_
_publ_author_name
'Aaron D. Finke'
'Dustin E. Gross'
'Amy Han'
'Jeffrey S. Moore'

_publ_contact_author
; 
Jeffrey S. Moore 
University of Illinois 
School of Chemical Sciences, Box 55-5 
600 South Mathews Avenue 
Urbana, Illinois  61801 
USA 
;
_publ_contact_author_email jsmoore@illinois.edu
_publ_contact_author_fax '1  217 244-0181'
_publ_contact_author_phone '1  217 244 5289'
_publ_section_title
;
 Engineering Solid-State Morphologies in Carbazole-Ethynylene Macrocycles
;
_journal_name_full 'Journal of the American Chemical Society'
_journal_page_first 14063
_journal_page_last 14070
_journal_paper_doi 10.1021/ja204795q
_journal_volume 133
_journal_year 2011
_chemical_absolute_configuration unk
_chemical_formula_moiety 'C96 H108 N4, C H4 O'
_chemical_formula_sum 'C97 H112 N4 O'
_chemical_formula_weight 1349.91
_chemical_name_systematic
;
 ?
;
_space_group_IT_number 4
_symmetry_cell_setting monoclinic
_symmetry_space_group_name_Hall 'P 2yb'
_symmetry_space_group_name_H-M 'P 1 21 1'
_atom_sites_solution_hydrogens geom
_atom_sites_solution_primary direct
_atom_sites_solution_secondary difmap
_audit_creation_method SHELXL-97
_cell_angle_alpha 90.00
_cell_angle_beta 106.389(3)
_cell_angle_gamma 90.00
_cell_formula_units_Z 2
_cell_length_a 19.4024(7)
_cell_length_b 8.9759(3)
_cell_length_c 24.5083(7)
_cell_measurement_reflns_used 3158
_cell_measurement_temperature 100(2)
_cell_measurement_theta_max 64.04
_cell_measurement_theta_min 3.76
_cell_volume 4094.8(2)
_computing_cell_refinement 'SAINT V7.23A (Bruker, 2005)'
_computing_data_reduction
; 
SAINT V7.23A, XPREP V2005/2, SADABS V2007/4, TWINABS V2007/5 
(Bruker, 2005 & 2007) 
;
_computing_molecular_graphics
;
SHELXTL V6.12 (Bruker, 2005), CrystalMaker v2.1.3 (CrystalMaker, 1994) 
;
_computing_publication_material 'XCIF V6.12 (Bruker, 2005)'
_computing_structure_refinement 'SHELXTL V6.12 (Bruker, 2005)'
_computing_structure_solution 'SHELXTL V6.12 (Bruker, 2005)'
_diffrn_ambient_temperature 100(2)
_diffrn_measured_fraction_theta_full 0.948
_diffrn_measured_fraction_theta_max 0.948
_diffrn_measurement_device_type 'Bruker APEX-II CCD'
_diffrn_measurement_method '\f and \w scans'
_diffrn_radiation_monochromator graphite
_diffrn_radiation_source 'fine-focus sealed tube'
_diffrn_radiation_type CuK\a
_diffrn_radiation_wavelength 1.54178
_diffrn_reflns_av_R_equivalents 0.0782
_diffrn_reflns_av_sigmaI/netI 0.0664
_diffrn_reflns_limit_h_max 14
_diffrn_reflns_limit_h_min -22
_diffrn_reflns_limit_k_max 10
_diffrn_reflns_limit_k_min -10
_diffrn_reflns_limit_l_max 28
_diffrn_reflns_limit_l_min -29
_diffrn_reflns_number 23349
_diffrn_reflns_theta_full 66.80
_diffrn_reflns_theta_max 66.80
_diffrn_reflns_theta_min 1.88
_exptl_absorpt_coefficient_mu 0.478
_exptl_absorpt_correction_T_max 0.9837
_exptl_absorpt_correction_T_min 0.9199
_exptl_absorpt_correction_type integration
_exptl_absorpt_process_details 'SHELXTL/XPREP V2005/2 (Bruker, 2005)'
_exptl_crystal_colour colourless
_exptl_crystal_density_diffrn 1.095
_exptl_crystal_description prism
_exptl_crystal_F_000 1460
_exptl_crystal_preparation
; 
The data crystal was mounted using oil (Parantone-N, Exxon) to a 
0.3 mm cryo-loop (Hampton Research)
with the (??) scattering 
planes roughly normal to the spindle axis.  
;
_exptl_crystal_size_max 0.19
_exptl_crystal_size_mid 0.13
_exptl_crystal_size_min 0.04
_platon_squeeze_details
;
One methanol per macrocycle
;
_refine_diff_density_max 0.508
_refine_diff_density_min -0.417
_refine_diff_density_rms 0.059
_refine_ls_abs_structure_details 'Flack H D (1983), Acta Cryst. A39, 876-881'
_refine_ls_abs_structure_Flack 0(10)
_refine_ls_extinction_method none
_refine_ls_goodness_of_fit_ref 0.977
_refine_ls_hydrogen_treatment noref
_refine_ls_matrix_type full
_refine_ls_number_parameters 1070
_refine_ls_number_reflns 7383
_refine_ls_number_restraints 705
_refine_ls_restrained_S_all 0.949
_refine_ls_R_factor_all 0.1302
_refine_ls_R_factor_gt 0.0891
_refine_ls_shift/su_max 0.002
_refine_ls_shift/su_mean 0.000
_refine_ls_structure_factor_coef Fsqd
_refine_ls_weighting_details 'calc w=1/[\s^2^(Fo^2^)+(0.1756P)^2^+0.0000P] where P=(Fo^2^+2Fc^2^)/3'
_refine_ls_weighting_scheme calc
_refine_ls_wR_factor_gt 0.2339
_refine_ls_wR_factor_ref 0.2609
_reflns_number_gt 4283
_reflns_number_total 7383
_reflns_threshold_expression >2sigma(I)
_cod_data_source_file ja204795q_si_001_2.cif
_cod_data_source_block 2aMeOH
_cod_database_code 4106694

loop_
_symmetry_equiv_pos_as_xyz
'x, y, z'
'-x, y+1/2, -z'

loop_
_atom_site_label
_atom_site_type_symbol
_atom_site_fract_x
_atom_site_fract_y
_atom_site_fract_z
_atom_site_U_iso_or_equiv
_atom_site_adp_type
_atom_site_occupancy
_atom_site_symmetry_multiplicity
_atom_site_calc_flag
_atom_site_refinement_flags
_atom_site_disorder_assembly
_atom_site_disorder_group
N1 N 0.9068(3) 0.8146(6) 0.5280(2) 0.0595(14) Uani 1 1 d . . .
N2 N 1.0909(4) 0.0051(9) 0.9507(3) 0.095(2) Uani 1 1 d D . .
N3 N 0.4582(3) -0.0666(6) 0.9578(2) 0.0639(15) Uani 1 1 d . . .
N4 N 0.2825(3) 0.8075(6) 0.5564(2) 0.0603(13) Uani 1 1 d . . .
C1 C 0.9432(4) 0.7277(7) 0.5741(3) 0.0552(16) Uani 1 1 d . . .
C2 C 1.0147(4) 0.6951(8) 0.5932(3) 0.0656(18) Uani 1 1 d . . .
H2A H 1.0474 0.7321 0.5740 0.079 Uiso 1 1 calc R . .
C3 C 1.0386(4) 0.6077(9) 0.6409(3) 0.0705(19) Uani 1 1 d . . .
H3A H 1.0884 0.5858 0.6550 0.085 Uiso 1 1 calc R . .
C4 C 0.9899(4) 0.5495(7) 0.6695(3) 0.0592(16) Uani 1 1 d . B .
C5 C 0.9186(4) 0.5817(7) 0.6486(3) 0.0574(16) Uani 1 1 d . . .
H5A H 0.8856 0.5427 0.6671 0.069 Uiso 1 1 calc R . .
C6 C 0.8930(4) 0.6716(7) 0.6001(3) 0.0602(17) Uani 1 1 d . . .
C7 C 0.8348(4) 0.8156(7) 0.5253(3) 0.0562(16) Uani 1 1 d . . .
C8 C 0.7778(4) 0.8885(7) 0.4858(3) 0.0606(17) Uani 1 1 d . . .
H8A H 0.7851 0.9452 0.4552 0.073 Uiso 1 1 calc R . .
C9 C 0.7123(4) 0.8734(8) 0.4939(3) 0.072(2) Uani 1 1 d . . .
H9A H 0.6730 0.9231 0.4683 0.086 Uiso 1 1 calc R . .
C10 C 0.6982(4) 0.7866(8) 0.5389(3) 0.0704(19) Uani 1 1 d . . .
C11 C 0.7558(4) 0.7145(8) 0.5759(3) 0.0595(16) Uani 1 1 d . . .
H11A H 0.7481 0.6543 0.6055 0.071 Uiso 1 1 calc R . .
C12 C 0.8242(3) 0.7291(7) 0.5701(3) 0.0516(15) Uani 1 1 d . . .
C13 C 1.0245(4) -0.0068(9) 0.9577(3) 0.074(2) Uani 1 1 d . B .
C14 C 0.9974(5) -0.0866(10) 0.9974(4) 0.086(2) Uani 1 1 d . . .
H14A H 1.0293 -0.1452 1.0258 0.103 Uiso 1 1 calc R B .
C15 C 0.9294(4) -0.0808(10) 0.9954(3) 0.077(2) Uani 1 1 d . B .
H15A H 0.9138 -0.1341 1.0233 0.093 Uiso 1 1 calc R . .
C16 C 0.8790(5) -0.0004(9) 0.9546(3) 0.076(2) Uani 1 1 d . . .
C17 C 0.9027(4) 0.0808(8) 0.9134(3) 0.0702(19) Uani 1 1 d . B .
H17A H 0.8694 0.1369 0.8850 0.084 Uiso 1 1 calc R . .
C18 C 0.9740(4) 0.0779(8) 0.9149(3) 0.0630(17) Uani 1 1 d . . .
C19 C 1.0870(5) 0.0984(11) 0.9020(4) 0.097(3) Uani 1 1 d . B .
C20 C 1.1419(5) 0.1423(14) 0.8816(5) 0.120(4) Uani 1 1 d . . .
H20A H 1.1903 0.1132 0.8985 0.145 Uiso 1 1 calc R B .
C21 C 1.1207(5) 0.2358(12) 0.8326(5) 0.110(3) Uani 1 1 d . B .
H21A H 1.1566 0.2676 0.8156 0.132 Uiso 1 1 calc R . .
C22 C 1.0524(4) 0.2815(8) 0.8092(3) 0.0711(19) Uani 1 1 d . . .
C23 C 0.9987(4) 0.2376(7) 0.8336(3) 0.0651(18) Uani 1 1 d . B .
H23A H 0.9507 0.2710 0.8181 0.078 Uiso 1 1 calc R . .
C24 C 1.0161(4) 0.1453(7) 0.8804(3) 0.0591(16) Uani 1 1 d . B .
C25 C 0.4251(4) 0.0241(8) 0.9149(3) 0.0641(17) Uani 1 1 d . . .
C26 C 0.3532(5) 0.0597(9) 0.8953(3) 0.075(2) Uani 1 1 d . . .
H26A H 0.3194 0.0152 0.9117 0.090 Uiso 1 1 calc R . .
C27 C 0.3305(5) 0.1632(9) 0.8503(3) 0.079(2) Uani 1 1 d . . .
H27A H 0.2815 0.1929 0.8379 0.095 Uiso 1 1 calc R . .
C28 C 0.3800(4) 0.2219(8) 0.8241(3) 0.0626(18) Uani 1 1 d . . .
C29 C 0.4514(4) 0.1848(7) 0.8432(3) 0.0602(17) Uani 1 1 d . . .
H29A H 0.4850 0.2264 0.8257 0.072 Uiso 1 1 calc R . .
C30 C 0.4744(4) 0.0853(7) 0.8886(2) 0.0592(17) Uani 1 1 d . . .
C31 C 0.5317(4) -0.0663(7) 0.9625(3) 0.0651(18) Uani 1 1 d . . .
C32 C 0.5877(4) -0.1388(7) 1.0012(3) 0.070(2) Uani 1 1 d . . .
H32A H 0.5792 -0.2003 1.0302 0.084 Uiso 1 1 calc R . .
C33 C 0.6562(4) -0.1189(8) 0.9964(3) 0.0687(19) Uani 1 1 d . . .
H33A H 0.6948 -0.1695 1.0224 0.082 Uiso 1 1 calc R . .
C34 C 0.6712(4) -0.0283(8) 0.9554(3) 0.0633(17) Uani 1 1 d . B .
C35 C 0.6133(4) 0.0452(7) 0.9153(3) 0.0610(17) Uani 1 1 d . . .
H35A H 0.6220 0.1063 0.8863 0.073 Uiso 1 1 calc R . .
C36 C 0.5448(4) 0.0256(7) 0.9197(3) 0.0577(17) Uani 1 1 d . . .
C37 C 0.3488(4) 0.8074(7) 0.5450(3) 0.0589(16) Uani 1 1 d . . .
C38 C 0.3720(4) 0.8914(8) 0.5069(3) 0.0653(18) Uani 1 1 d . . .
H38A H 0.3405 0.9587 0.4819 0.078 Uiso 1 1 calc R . .
C39 C 0.4417(4) 0.8755(9) 0.5062(3) 0.074(2) Uani 1 1 d . . .
H39A H 0.4584 0.9305 0.4793 0.089 Uiso 1 1 calc R . .
C40 C 0.4901(4) 0.7784(8) 0.5446(3) 0.0680(19) Uani 1 1 d . . .
C41 C 0.4662(4) 0.6927(8) 0.5818(3) 0.0625(17) Uani 1 1 d . . .
H41A H 0.4975 0.6244 0.6065 0.075 Uiso 1 1 calc R . .
C42 C 0.3958(4) 0.7079(7) 0.5826(3) 0.0566(16) Uani 1 1 d . . .
C43 C 0.2853(3) 0.7069(7) 0.6001(3) 0.0553(16) Uani 1 1 d . . .
C44 C 0.2321(4) 0.6757(8) 0.6273(3) 0.0600(16) Uani 1 1 d . . .
H44A H 0.1862 0.7217 0.6158 0.072 Uiso 1 1 calc R . .
C45 C 0.2502(4) 0.5732(8) 0.6723(3) 0.0630(17) Uani 1 1 d . . .
H45A H 0.2153 0.5475 0.6911 0.076 Uiso 1 1 calc R . .
C46 C 0.3194(4) 0.5070(8) 0.6905(3) 0.0614(17) Uani 1 1 d . . .
C47 C 0.3714(4) 0.5416(7) 0.6628(3) 0.0582(16) Uani 1 1 d . . .
H47A H 0.4177 0.4974 0.6747 0.070 Uiso 1 1 calc R . .
C48 C 0.3539(4) 0.6427(7) 0.6172(3) 0.0622(18) Uani 1 1 d . . .
C49 C 1.0154(4) 0.4563(7) 0.7180(3) 0.0629(17) Uani 1 1 d . . .
C50 C 1.0332(4) 0.3755(8) 0.7581(3) 0.0694(19) Uani 1 1 d . B .
C51 C 0.8067(5) -0.0032(9) 0.9522(3) 0.075(2) Uani 1 1 d . B .
C52 C 0.7448(5) -0.0098(9) 0.9528(3) 0.073(2) Uani 1 1 d . . .
C53 C 0.3557(4) 0.3237(8) 0.7778(3) 0.0641(17) Uani 1 1 d . . .
C54 C 0.3367(4) 0.4059(7) 0.7373(3) 0.0612(17) Uani 1 1 d . . .
C55 C 0.5651(4) 0.7735(9) 0.5427(3) 0.0677(19) Uani 1 1 d . . .
C56 C 0.6258(4) 0.7775(8) 0.5424(3) 0.0623(18) Uani 1 1 d . . .
C57 C 0.9407(4) 0.8901(8) 0.4901(3) 0.0676(19) Uani 1 1 d . . .
H57A H 0.9860 0.9359 0.5130 0.081 Uiso 1 1 calc R . .
H57B H 0.9088 0.9715 0.4704 0.081 Uiso 1 1 calc R . .
C58 C 0.9570(4) 0.7891(8) 0.4460(3) 0.0647(18) Uani 1 1 d . . .
H58A H 0.9852 0.8460 0.4250 0.078 Uiso 1 1 calc R . .
H58B H 0.9875 0.7059 0.4657 0.078 Uiso 1 1 calc R . .
C59 C 0.8921(4) 0.7256(8) 0.4038(3) 0.0676(18) Uani 1 1 d . . .
H59A H 0.8618 0.8090 0.3841 0.081 Uiso 1 1 calc R . .
H59B H 0.8638 0.6694 0.4248 0.081 Uiso 1 1 calc R . .
C60 C 0.9075(4) 0.6239(8) 0.3596(3) 0.0680(19) Uani 1 1 d . . .
H60A H 0.9349 0.6812 0.3382 0.082 Uiso 1 1 calc R . .
H60B H 0.9390 0.5424 0.3796 0.082 Uiso 1 1 calc R . .
C61 C 0.8439(5) 0.5559(9) 0.3179(4) 0.085(2) Uani 1 1 d . A .
H61A H 0.8135 0.6368 0.2963 0.102 Uiso 1 1 calc R . .
H61B H 0.8151 0.5020 0.3392 0.102 Uiso 1 1 calc R . .
C62 C 0.8618(5) 0.4496(9) 0.2763(3) 0.091(3) Uani 1 1 d D . .
H62A H 0.8941 0.5055 0.2588 0.110 Uiso 0.299(15) 1 calc PR A 1
H62B H 0.8917 0.3708 0.2999 0.110 Uiso 0.299(15) 1 calc PR A 1
H62C H 0.8955 0.3733 0.2979 0.110 Uiso 0.701(15) 1 d PR A 2
H62D H 0.8863 0.5041 0.2520 0.110 Uiso 0.701(15) 1 d PR A 2
C63A C 0.810(2) 0.369(7) 0.2280(17) 0.098(5) Uani 0.299(15) 1 d PDU A 1
H63A H 0.7790 0.3068 0.2448 0.118 Uiso 0.299(15) 1 calc PR A 1
H63B H 0.7785 0.4453 0.2044 0.118 Uiso 0.299(15) 1 calc PR A 1
C64A C 0.836(2) 0.270(5) 0.1883(17) 0.104(5) Uani 0.299(15) 1 d PDU A 1
H64A H 0.8641 0.3326 0.1689 0.125 Uiso 0.299(15) 1 calc PR A 1
H64B H 0.8693 0.1960 0.2115 0.125 Uiso 0.299(15) 1 calc PR A 1
C65A C 0.7800(17) 0.188(4) 0.1435(15) 0.108(5) Uani 0.299(15) 1 d PDU A 1
H65A H 0.8091 0.1136 0.1302 0.130 Uiso 0.299(15) 1 calc PR A 1
H65B H 0.7664 0.2627 0.1125 0.130 Uiso 0.299(15) 1 calc PR A 1
C66A C 0.7106(18) 0.107(5) 0.1371(17) 0.120(7) Uani 0.299(15) 1 d PDU A 1
H66A H 0.7157 0.0392 0.1695 0.179 Uiso 0.299(15) 1 calc PR A 1
H66B H 0.6985 0.0488 0.1017 0.179 Uiso 0.299(15) 1 calc PR A 1
H66C H 0.6722 0.1785 0.1360 0.179 Uiso 0.299(15) 1 calc PR A 1
C63B C 0.7958(8) 0.372(2) 0.2400(6) 0.090(4) Uani 0.701(15) 1 d PDU A 2
H63C H 0.7733 0.3161 0.2652 0.108 Uiso 0.701(15) 1 calc PR A 2
H63D H 0.7610 0.4490 0.2203 0.108 Uiso 0.701(15) 1 calc PR A 2
C64B C 0.8081(9) 0.267(2) 0.1961(7) 0.101(4) Uani 0.701(15) 1 d PDU A 2
H64C H 0.8308 0.3231 0.1710 0.121 Uiso 0.701(15) 1 calc PR A 2
H64D H 0.8431 0.1903 0.2160 0.121 Uiso 0.701(15) 1 calc PR A 2
C65B C 0.7438(9) 0.1882(17) 0.1594(6) 0.109(4) Uani 0.701(15) 1 d PDU A 2
H65C H 0.7081 0.2632 0.1396 0.131 Uiso 0.701(15) 1 calc PR A 2
H65D H 0.7217 0.1279 0.1838 0.131 Uiso 0.701(15) 1 calc PR A 2
C66B C 0.7614(10) 0.088(2) 0.1159(7) 0.140(6) Uani 0.701(15) 1 d PDU A 2
H66D H 0.7992 0.1341 0.1021 0.211 Uiso 0.701(15) 1 calc PR A 2
H66E H 0.7184 0.0733 0.0840 0.211 Uiso 0.701(15) 1 calc PR A 2
H66F H 0.7783 -0.0085 0.1333 0.211 Uiso 0.701(15) 1 calc PR A 2
C67A C 1.1485(18) -0.109(4) 0.9646(14) 0.183(6) Uani 0.423(13) 1 d PDU B 1
H67A H 1.1611 -0.1415 0.9300 0.220 Uiso 0.423(13) 1 calc PR B 1
H67B H 1.1338 -0.1969 0.9830 0.220 Uiso 0.423(13) 1 calc PR B 1
C68A C 1.2115(12) -0.028(6) 1.0057(10) 0.184(5) Uani 0.423(13) 1 d PDU B 1
H68A H 1.2256 0.0585 0.9861 0.221 Uiso 0.423(13) 1 calc PR B 1
H68B H 1.2532 -0.0960 1.0174 0.221 Uiso 0.423(13) 1 calc PR B 1
C69A C 1.1913(18) 0.027(5) 1.0591(11) 0.180(5) Uani 0.423(13) 1 d PDU B 1
H69A H 1.1900 0.1373 1.0594 0.216 Uiso 0.423(13) 1 calc PR B 1
H69B H 1.1428 -0.0100 1.0580 0.216 Uiso 0.423(13) 1 calc PR B 1
C70A C 1.2463(18) -0.029(3) 1.1137(10) 0.190(5) Uani 0.423(13) 1 d PDU B 1
H70A H 1.2386 -0.1374 1.1176 0.228 Uiso 0.423(13) 1 calc PR B 1
H70B H 1.2952 -0.0161 1.1094 0.228 Uiso 0.423(13) 1 calc PR B 1
C71A C 1.2427(19) 0.048(4) 1.1679(11) 0.200(5) Uani 0.423(13) 1 d PDU B 1
H71A H 1.2653 -0.0173 1.2005 0.239 Uiso 0.423(13) 1 calc PR B 1
H71B H 1.1915 0.0598 1.1667 0.239 Uiso 0.423(13) 1 calc PR B 1
C72A C 1.279(3) 0.202(4) 1.1791(11) 0.210(5) Uani 0.423(13) 1 d PDU B 1
H72A H 1.2490 0.2760 1.1527 0.252 Uiso 0.423(13) 1 calc PR B 1
H72B H 1.3262 0.1978 1.1714 0.252 Uiso 0.423(13) 1 calc PR B 1
C73A C 1.289(3) 0.255(4) 1.2414(12) 0.217(6) Uani 0.423(13) 1 d PDU B 1
H73A H 1.2420 0.2581 1.2491 0.261 Uiso 0.423(13) 1 calc PR B 1
H73B H 1.3195 0.1813 1.2676 0.261 Uiso 0.423(13) 1 calc PR B 1
C74A C 1.325(3) 0.409(4) 1.2542(15) 0.223(6) Uani 0.423(13) 1 d PDU B 1
H74A H 1.2952 0.4825 1.2276 0.267 Uiso 0.423(13) 1 calc PR B 1
H74B H 1.3725 0.4055 1.2470 0.267 Uiso 0.423(13) 1 calc PR B 1
C75A C 1.334(3) 0.463(6) 1.3160(16) 0.230(6) Uani 0.423(13) 1 d PDU B 1
H75A H 1.3316 0.3692 1.3365 0.276 Uiso 0.423(13) 1 calc PR B 1
H75B H 1.2885 0.5150 1.3132 0.276 Uiso 0.423(13) 1 calc PR B 1
C76A C 1.390(2) 0.556(6) 1.3611(19) 0.235(9) Uani 0.423(13) 1 d PDU B 1
H76A H 1.3917 0.5207 1.3993 0.353 Uiso 0.423(13) 1 calc PR B 1
H76B H 1.3756 0.6615 1.3576 0.353 Uiso 0.423(13) 1 calc PR B 1
H76C H 1.4375 0.5462 1.3550 0.353 Uiso 0.423(13) 1 calc PR B 1
C67B C 1.1454(10) -0.104(3) 0.9812(10) 0.182(6) Uani 0.577(13) 1 d PDU B 2
H67C H 1.1621 -0.1657 0.9539 0.218 Uiso 0.577(13) 1 calc PR B 2
H67D H 1.1252 -0.1705 1.0050 0.218 Uiso 0.577(13) 1 calc PR B 2
C68B C 1.2066(10) -0.013(5) 1.0178(10) 0.188(5) Uani 0.577(13) 1 d PDU B 2
H68C H 1.2224 0.0601 0.9934 0.225 Uiso 0.577(13) 1 calc PR B 2
H68D H 1.2476 -0.0796 1.0347 0.225 Uiso 0.577(13) 1 calc PR B 2
C69B C 1.1864(11) 0.071(4) 1.0657(12) 0.185(5) Uani 0.577(13) 1 d PDU B 2
H69C H 1.1563 0.0064 1.0823 0.222 Uiso 0.577(13) 1 calc PR B 2
H69D H 1.1579 0.1607 1.0498 0.222 Uiso 0.577(13) 1 calc PR B 2
C70B C 1.2538(12) 0.119(4) 1.1126(10) 0.195(5) Uani 0.577(13) 1 d PDU B 2
H70C H 1.2759 0.0294 1.1339 0.234 Uiso 0.577(13) 1 calc PR B 2
H70D H 1.2889 0.1616 1.0944 0.234 Uiso 0.577(13) 1 calc PR B 2
C71B C 1.2406(12) 0.233(3) 1.1548(11) 0.205(5) Uani 0.577(13) 1 d PDU B 2
H71C H 1.2056 0.1901 1.1731 0.246 Uiso 0.577(13) 1 calc PR B 2
H71D H 1.2184 0.3224 1.1335 0.246 Uiso 0.577(13) 1 calc PR B 2
C72B C 1.3080(13) 0.281(4) 1.2018(11) 0.218(5) Uani 0.577(13) 1 d PDU B 2
H72C H 1.3227 0.1992 1.2298 0.261 Uiso 0.577(13) 1 calc PR B 2
H72D H 1.3478 0.2987 1.1847 0.261 Uiso 0.577(13) 1 calc PR B 2
C73B C 1.2960(17) 0.423(3) 1.2331(12) 0.219(6) Uani 0.577(13) 1 d PDU B 2
H73C H 1.2495 0.4148 1.2420 0.263 Uiso 0.577(13) 1 calc PR B 2
H73D H 1.2930 0.5096 1.2075 0.263 Uiso 0.577(13) 1 calc PR B 2
C74B C 1.3557(15) 0.452(4) 1.2887(12) 0.229(6) Uani 0.577(13) 1 d PDU B 2
H74C H 1.4024 0.4602 1.2800 0.275 Uiso 0.577(13) 1 calc PR B 2
H74D H 1.3585 0.3664 1.3146 0.275 Uiso 0.577(13) 1 calc PR B 2
C75B C 1.342(2) 0.596(4) 1.3189(12) 0.234(7) Uani 0.577(13) 1 d PDU B 2
H75C H 1.3518 0.6762 1.2941 0.281 Uiso 0.577(13) 1 calc PR B 2
H75D H 1.2895 0.5964 1.3120 0.281 Uiso 0.577(13) 1 calc PR B 2
C76B C 1.3698(19) 0.664(5) 1.3790(11) 0.238(10) Uani 0.577(13) 1 d PDU B 2
H76D H 1.3401 0.7506 1.3821 0.357 Uiso 0.577(13) 1 calc PR B 2
H76E H 1.4198 0.6963 1.3856 0.357 Uiso 0.577(13) 1 calc PR B 2
H76F H 1.3670 0.5897 1.4074 0.357 Uiso 0.577(13) 1 calc PR B 2
C77 C 0.4246(4) -0.1482(8) 0.9952(3) 0.069(2) Uani 1 1 d . . .
H77A H 0.4562 -0.2321 1.0129 0.083 Uiso 1 1 calc R . .
H77B H 0.3784 -0.1905 0.9722 0.083 Uiso 1 1 calc R . .
C78 C 0.4105(4) -0.0482(9) 1.0429(4) 0.080(2) Uani 1 1 d . . .
H78A H 0.3760 0.0309 1.0250 0.096 Uiso 1 1 calc R . .
H78B H 0.3880 -0.1096 1.0667 0.096 Uiso 1 1 calc R . .
C79 C 0.4787(4) 0.0250(8) 1.0814(3) 0.071(2) Uani 1 1 d . . .
H79A H 0.5145 -0.0532 1.0979 0.085 Uiso 1 1 calc R . .
H79B H 0.4997 0.0921 1.0583 0.085 Uiso 1 1 calc R . .
C80 C 0.4629(5) 0.1126(9) 1.1287(3) 0.081(2) Uani 1 1 d . . .
H80A H 0.4435 0.0445 1.1525 0.097 Uiso 1 1 calc R . .
H80B H 0.4256 0.1879 1.1122 0.097 Uiso 1 1 calc R . .
C81 C 0.5285(5) 0.1904(9) 1.1659(3) 0.080(2) Uani 1 1 d . C .
H81A H 0.5489 0.2554 1.1418 0.096 Uiso 1 1 calc R . .
H81B H 0.5651 0.1145 1.1833 0.096 Uiso 1 1 calc R . .
C82 C 0.5137(5) 0.2841(9) 1.2130(3) 0.092(3) Uani 1 1 d D . .
H82A H 0.4974 0.2195 1.2397 0.111 Uiso 0.54(3) 1 calc PR C 1
H82B H 0.4753 0.3574 1.1966 0.111 Uiso 0.54(3) 1 calc PR C 1
H82C H 0.4771 0.3595 1.1950 0.111 Uiso 0.46(3) 1 d PR C 2
H82D H 0.4922 0.2188 1.2364 0.111 Uiso 0.46(3) 1 d PR C 2
C83A C 0.5827(12) 0.365(4) 1.2446(13) 0.103(5) Uani 0.54(3) 1 d PDU C 1
H83A H 0.6007 0.4204 1.2164 0.124 Uiso 0.54(3) 1 calc PR C 1
H83B H 0.6194 0.2896 1.2624 0.124 Uiso 0.54(3) 1 calc PR C 1
C84A C 0.5752(15) 0.474(3) 1.2905(10) 0.106(5) Uani 0.54(3) 1 d PDU C 1
H84A H 0.5425 0.5554 1.2723 0.127 Uiso 0.54(3) 1 calc PR C 1
H84B H 0.5530 0.4212 1.3168 0.127 Uiso 0.54(3) 1 calc PR C 1
C85A C 0.6463(16) 0.541(2) 1.3248(8) 0.112(5) Uani 0.54(3) 1 d PDU C 1
H85A H 0.6680 0.5986 1.2994 0.135 Uiso 0.54(3) 1 calc PR C 1
H85B H 0.6801 0.4605 1.3426 0.135 Uiso 0.54(3) 1 calc PR C 1
C86A C 0.6332(19) 0.643(2) 1.3708(8) 0.121(6) Uani 0.54(3) 1 d PDU C 1
H86A H 0.5974 0.7185 1.3531 0.182 Uiso 0.54(3) 1 calc PR C 1
H86B H 0.6782 0.6920 1.3911 0.182 Uiso 0.54(3) 1 calc PR C 1
H86C H 0.6155 0.5838 1.3977 0.182 Uiso 0.54(3) 1 calc PR C 1
C83B C 0.5762(15) 0.368(5) 1.2533(17) 0.107(5) Uani 0.46(3) 1 d PDU C 2
H83C H 0.6000 0.4321 1.2313 0.129 Uiso 0.46(3) 1 calc PR C 2
H83D H 0.6120 0.2959 1.2755 0.129 Uiso 0.46(3) 1 calc PR C 2
C84B C 0.5463(19) 0.462(3) 1.2933(13) 0.109(5) Uani 0.46(3) 1 d PDU C 2
H84C H 0.5070 0.5258 1.2704 0.131 Uiso 0.46(3) 1 calc PR C 2
H84D H 0.5259 0.3960 1.3171 0.131 Uiso 0.46(3) 1 calc PR C 2
C85B C 0.604(2) 0.561(3) 1.3320(9) 0.111(5) Uani 0.46(3) 1 d PDU C 2
H85C H 0.6226 0.6288 1.3076 0.134 Uiso 0.46(3) 1 calc PR C 2
H85D H 0.6440 0.4968 1.3527 0.134 Uiso 0.46(3) 1 calc PR C 2
C86B C 0.581(2) 0.657(3) 1.3759(11) 0.132(7) Uani 0.46(3) 1 d PDU C 2
H86D H 0.5400 0.7185 1.3566 0.197 Uiso 0.46(3) 1 calc PR C 2
H86E H 0.6215 0.7216 1.3955 0.197 Uiso 0.46(3) 1 calc PR C 2
H86F H 0.5685 0.5922 1.4036 0.197 Uiso 0.46(3) 1 calc PR C 2
C87 C 0.2214(4) 0.9018(8) 0.5308(3) 0.0672(19) Uani 1 1 d . . .
H87A H 0.2380 0.9874 0.5123 0.081 Uiso 1 1 calc R . .
H87B H 0.2021 0.9418 0.5611 0.081 Uiso 1 1 calc R . .
C88 C 0.1614(4) 0.8237(8) 0.4871(3) 0.0600(16) Uani 1 1 d . . .
H88A H 0.1221 0.8959 0.4719 0.072 Uiso 1 1 calc R . .
H88B H 0.1421 0.7433 0.5062 0.072 Uiso 1 1 calc R . .
C89 C 0.1837(4) 0.7559(8) 0.4370(3) 0.0602(16) Uani 1 1 d . . .
H89A H 0.2011 0.8363 0.4166 0.072 Uiso 1 1 calc R . .
H89B H 0.2239 0.6855 0.4520 0.072 Uiso 1 1 calc R . .
C90 C 0.1218(4) 0.6741(8) 0.3954(3) 0.0598(16) Uani 1 1 d . . .
H90A H 0.1018 0.6003 0.4168 0.072 Uiso 1 1 calc R . .
H90B H 0.0834 0.7468 0.3784 0.072 Uiso 1 1 calc R . .
C91 C 0.1425(4) 0.5952(8) 0.3484(3) 0.0686(18) Uani 1 1 d . . .
H91A H 0.1818 0.5241 0.3653 0.082 Uiso 1 1 calc R . .
H91B H 0.1612 0.6692 0.3262 0.082 Uiso 1 1 calc R . .
C92 C 0.0802(4) 0.5106(8) 0.3082(3) 0.0702(19) Uani 1 1 d . . .
H92A H 0.0585 0.4444 0.3311 0.084 Uiso 1 1 calc R . .
H92B H 0.0431 0.5835 0.2887 0.084 Uiso 1 1 calc R . .
C93 C 0.1004(5) 0.4182(8) 0.2639(3) 0.078(2) Uani 1 1 d . . .
H93A H 0.1366 0.3436 0.2834 0.093 Uiso 1 1 calc R . .
H93B H 0.1235 0.4840 0.2418 0.093 Uiso 1 1 calc R . .
C94 C 0.0389(5) 0.3372(9) 0.2227(3) 0.088(2) Uani 1 1 d . . .
H94A H 0.0143 0.2752 0.2449 0.105 Uiso 1 1 calc R . .
H94B H 0.0040 0.4120 0.2017 0.105 Uiso 1 1 calc R . .
C95 C 0.0597(6) 0.2392(11) 0.1803(4) 0.111(3) Uani 1 1 d . . .
H95A H 0.0929 0.1608 0.2009 0.133 Uiso 1 1 calc R . .
H95B H 0.0858 0.2996 0.1587 0.133 Uiso 1 1 calc R . .
C96 C -0.0055(8) 0.1652(12) 0.1383(4) 0.134(5) Uani 1 1 d . . .
H96A H 0.0110 0.1003 0.1124 0.201 Uiso 1 1 calc R . .
H96B H -0.0373 0.2422 0.1164 0.201 Uiso 1 1 calc R . .
H96C H -0.0317 0.1058 0.1595 0.201 Uiso 1 1 calc R . .

loop_
_atom_site_aniso_label
_atom_site_aniso_U_11
_atom_site_aniso_U_22
_atom_site_aniso_U_33
_atom_site_aniso_U_23
_atom_site_aniso_U_13
_atom_site_aniso_U_12
N1 0.073(4) 0.046(3) 0.064(3) 0.002(3) 0.028(3) 0.001(3)
N2 0.071(4) 0.093(5) 0.117(6) 0.050(5) 0.017(4) 0.015(4)
N3 0.094(4) 0.050(3) 0.056(3) 0.007(3) 0.034(3) -0.006(3)
N4 0.070(3) 0.055(3) 0.052(3) 0.005(3) 0.010(3) 0.006(3)
C1 0.073(4) 0.039(3) 0.061(4) -0.008(3) 0.030(3) -0.003(3)
C2 0.079(5) 0.051(4) 0.076(4) 0.003(4) 0.036(4) 0.001(3)
C3 0.068(4) 0.069(4) 0.079(5) -0.002(4) 0.028(4) 0.000(4)
C4 0.075(5) 0.045(3) 0.064(4) -0.010(3) 0.029(4) -0.002(3)
C5 0.069(4) 0.054(3) 0.052(3) -0.003(3) 0.023(3) 0.000(3)
C6 0.080(5) 0.051(3) 0.053(4) -0.016(3) 0.024(4) -0.002(3)
C7 0.078(5) 0.042(3) 0.056(4) -0.007(3) 0.032(3) -0.007(3)
C8 0.069(4) 0.048(3) 0.068(4) 0.007(3) 0.025(4) -0.004(3)
C9 0.092(6) 0.055(4) 0.068(4) 0.011(4) 0.023(4) 0.014(4)
C10 0.087(5) 0.050(4) 0.071(4) 0.003(4) 0.017(4) 0.000(4)
C11 0.069(4) 0.054(4) 0.055(4) 0.002(3) 0.017(3) 0.005(3)
C12 0.064(4) 0.038(3) 0.052(3) -0.008(3) 0.017(3) -0.003(3)
C13 0.073(5) 0.065(4) 0.074(5) -0.001(4) 0.005(4) -0.009(4)
C14 0.096(6) 0.082(5) 0.072(5) 0.030(4) 0.012(4) -0.007(5)
C15 0.081(6) 0.076(5) 0.077(5) 0.014(4) 0.024(4) -0.007(4)
C16 0.103(6) 0.066(4) 0.059(4) -0.004(4) 0.021(4) 0.002(4)
C17 0.083(5) 0.053(4) 0.068(4) 0.002(4) 0.010(4) 0.010(4)
C18 0.071(5) 0.057(4) 0.059(4) 0.007(3) 0.015(3) 0.008(3)
C19 0.110(7) 0.080(5) 0.099(6) 0.024(5) 0.027(6) 0.007(5)
C20 0.084(6) 0.141(9) 0.148(9) 0.068(8) 0.052(7) 0.016(6)
C21 0.090(6) 0.116(7) 0.134(8) 0.058(7) 0.048(6) 0.023(6)
C22 0.078(5) 0.058(4) 0.080(5) 0.011(4) 0.026(4) 0.009(4)
C23 0.085(5) 0.046(3) 0.062(4) -0.003(3) 0.018(4) 0.002(3)
C24 0.067(4) 0.051(3) 0.062(4) 0.002(3) 0.022(3) 0.004(3)
C25 0.083(5) 0.051(4) 0.061(4) -0.004(3) 0.024(4) -0.005(4)
C26 0.098(6) 0.060(4) 0.074(5) -0.007(4) 0.036(5) -0.012(4)
C27 0.109(6) 0.067(4) 0.060(4) -0.007(4) 0.021(4) -0.012(4)
C28 0.093(5) 0.052(3) 0.038(3) -0.004(3) 0.010(3) 0.003(4)
C29 0.087(5) 0.043(3) 0.050(3) -0.004(3) 0.018(3) 0.003(3)
C30 0.102(5) 0.040(3) 0.037(3) -0.005(3) 0.023(3) -0.006(3)
C31 0.100(6) 0.045(3) 0.054(4) 0.000(3) 0.027(4) 0.006(3)
C32 0.111(6) 0.048(3) 0.059(4) 0.004(3) 0.036(4) 0.004(4)
C33 0.090(5) 0.059(4) 0.058(4) 0.001(4) 0.022(4) 0.010(4)
C34 0.085(5) 0.055(4) 0.052(4) 0.001(3) 0.023(4) -0.001(3)
C35 0.091(5) 0.046(3) 0.052(4) -0.005(3) 0.029(4) -0.005(3)
C36 0.088(5) 0.039(3) 0.043(3) -0.007(3) 0.014(3) 0.000(3)
C37 0.073(4) 0.049(3) 0.050(3) 0.004(3) 0.011(3) 0.000(3)
C38 0.064(4) 0.063(4) 0.069(4) 0.005(4) 0.019(4) 0.007(3)
C39 0.101(6) 0.063(4) 0.056(4) 0.012(4) 0.020(4) -0.003(4)
C40 0.067(4) 0.061(4) 0.077(5) -0.010(4) 0.022(4) -0.003(3)
C41 0.081(5) 0.057(4) 0.049(3) 0.006(3) 0.017(3) 0.009(3)
C42 0.075(5) 0.047(3) 0.045(3) -0.004(3) 0.013(3) 0.002(3)
C43 0.058(4) 0.048(3) 0.049(3) -0.010(3) -0.002(3) 0.001(3)
C44 0.057(4) 0.060(4) 0.058(4) -0.004(3) 0.008(3) 0.006(3)
C45 0.078(5) 0.065(4) 0.043(3) 0.002(3) 0.013(3) -0.011(4)
C46 0.074(5) 0.057(4) 0.046(3) -0.009(3) 0.004(3) 0.000(3)
C47 0.066(4) 0.052(3) 0.053(3) -0.008(3) 0.011(3) 0.000(3)
C48 0.084(5) 0.048(3) 0.046(3) -0.010(3) 0.003(3) -0.004(3)
C49 0.082(5) 0.046(3) 0.063(4) 0.000(3) 0.024(4) -0.003(3)
C50 0.072(5) 0.062(4) 0.073(5) -0.004(4) 0.017(4) 0.004(4)
C51 0.078(6) 0.074(5) 0.074(5) 0.015(4) 0.026(4) -0.003(4)
C52 0.094(6) 0.067(4) 0.058(4) 0.004(4) 0.024(4) 0.001(4)
C53 0.089(5) 0.052(3) 0.046(3) -0.009(3) 0.010(3) 0.000(3)
C54 0.085(5) 0.050(3) 0.048(3) -0.002(3) 0.017(3) -0.004(3)
C55 0.069(5) 0.073(5) 0.060(4) 0.008(4) 0.015(4) 0.002(4)
C56 0.053(4) 0.072(4) 0.064(4) 0.004(4) 0.020(3) 0.005(3)
C57 0.093(5) 0.051(4) 0.067(4) -0.001(3) 0.035(4) -0.005(3)
C58 0.082(5) 0.057(4) 0.063(4) 0.010(3) 0.032(4) 0.011(3)
C59 0.088(5) 0.053(4) 0.070(4) 0.016(4) 0.035(4) 0.007(4)
C60 0.092(5) 0.061(4) 0.051(4) 0.004(3) 0.020(4) 0.005(4)
C61 0.114(6) 0.071(5) 0.083(5) 0.021(5) 0.051(5) 0.003(5)
C62 0.121(7) 0.067(5) 0.064(4) 0.009(4) -0.009(5) -0.004(5)
C63A 0.130(9) 0.074(6) 0.076(8) 0.003(7) 0.004(8) -0.019(8)
C64A 0.133(10) 0.083(7) 0.079(8) -0.002(7) 0.002(8) -0.018(9)
C65A 0.134(10) 0.087(7) 0.085(7) -0.007(6) 0.001(7) -0.021(8)
C66A 0.142(12) 0.096(11) 0.106(12) -0.023(11) 0.012(11) -0.030(11)
C63B 0.125(8) 0.068(5) 0.065(7) 0.009(5) 0.007(6) -0.019(7)
C64B 0.129(8) 0.082(5) 0.076(6) 0.002(5) 0.006(6) -0.022(7)
C65B 0.133(9) 0.090(6) 0.085(7) -0.001(5) -0.001(6) -0.027(7)
C66B 0.156(12) 0.115(9) 0.117(9) -0.028(7) -0.015(9) -0.007(10)
C67A 0.179(7) 0.187(7) 0.185(8) 0.014(6) 0.051(6) -0.004(6)
C68A 0.185(7) 0.186(7) 0.183(7) 0.008(6) 0.053(5) 0.000(5)
C69A 0.181(6) 0.185(7) 0.181(7) 0.005(5) 0.061(5) 0.001(5)
C70A 0.187(7) 0.193(7) 0.194(7) 0.003(5) 0.057(5) 0.001(5)
C71A 0.199(7) 0.204(7) 0.197(7) 0.002(5) 0.057(5) -0.002(5)
C72A 0.209(7) 0.215(7) 0.208(7) -0.001(5) 0.061(5) 0.001(5)
C73A 0.216(7) 0.221(7) 0.214(7) -0.005(6) 0.062(5) -0.002(5)
C74A 0.222(7) 0.226(7) 0.221(7) -0.005(5) 0.062(5) -0.001(5)
C75A 0.229(8) 0.233(8) 0.228(8) -0.004(6) 0.063(6) -0.001(6)
C76A 0.240(11) 0.236(11) 0.231(11) -0.002(8) 0.068(8) 0.004(8)
C67B 0.176(7) 0.187(7) 0.182(8) 0.013(6) 0.051(6) -0.003(6)
C68B 0.188(6) 0.188(6) 0.186(7) 0.011(5) 0.052(5) -0.001(5)
C69B 0.184(6) 0.189(7) 0.186(7) 0.010(5) 0.058(5) 0.000(5)
C70B 0.192(7) 0.198(7) 0.196(7) 0.005(5) 0.055(5) -0.003(5)
C71B 0.204(7) 0.212(7) 0.200(7) 0.001(5) 0.059(5) -0.001(5)
C72B 0.216(7) 0.220(7) 0.216(7) -0.002(5) 0.059(5) -0.003(5)
C73B 0.219(7) 0.225(7) 0.215(7) -0.005(5) 0.062(5) -0.001(5)
C74B 0.228(7) 0.232(8) 0.226(8) -0.005(6) 0.061(5) -0.002(6)
C75B 0.232(8) 0.236(8) 0.231(8) -0.007(6) 0.063(6) 0.002(6)
C76B 0.242(12) 0.237(12) 0.234(12) -0.014(9) 0.066(8) 0.000(8)
C77 0.095(5) 0.058(4) 0.065(4) 0.011(4) 0.039(4) 0.000(4)
C78 0.090(6) 0.069(4) 0.091(6) 0.032(4) 0.042(5) 0.006(4)
C79 0.091(5) 0.059(4) 0.069(4) 0.013(4) 0.031(4) 0.016(4)
C80 0.114(6) 0.070(5) 0.068(5) 0.006(4) 0.041(5) 0.014(4)
C81 0.118(6) 0.056(4) 0.062(4) 0.009(4) 0.019(4) 0.007(4)
C82 0.147(8) 0.067(5) 0.063(4) 0.013(4) 0.029(5) 0.015(5)
C83A 0.188(10) 0.069(6) 0.043(8) 0.022(6) 0.016(7) -0.004(7)
C84A 0.193(11) 0.066(5) 0.049(5) 0.023(4) 0.019(7) -0.007(7)
C85A 0.195(12) 0.067(6) 0.062(6) 0.019(5) 0.016(8) -0.010(8)
C86A 0.200(15) 0.085(8) 0.071(7) 0.007(6) 0.024(11) -0.019(11)
C83B 0.192(11) 0.071(6) 0.048(7) 0.022(6) 0.015(7) -0.008(7)
C84B 0.195(12) 0.069(6) 0.052(6) 0.021(5) 0.015(8) -0.009(8)
C85B 0.194(12) 0.072(6) 0.058(6) 0.020(5) 0.018(8) -0.016(8)
C86B 0.210(18) 0.097(11) 0.074(9) -0.005(8) 0.017(13) -0.026(14)
C87 0.081(5) 0.052(4) 0.060(4) 0.010(3) 0.007(4) 0.017(3)
C88 0.069(4) 0.053(3) 0.052(3) 0.011(3) 0.008(3) 0.007(3)
C89 0.068(4) 0.059(4) 0.051(3) 0.013(3) 0.013(3) 0.006(3)
C90 0.073(4) 0.058(4) 0.049(3) -0.002(3) 0.017(3) 0.011(3)
C91 0.082(5) 0.063(4) 0.059(4) 0.007(4) 0.017(4) 0.009(4)
C92 0.093(5) 0.061(4) 0.054(4) 0.014(3) 0.019(4) 0.009(4)
C93 0.119(6) 0.056(4) 0.064(4) 0.002(4) 0.034(4) 0.006(4)
C94 0.138(7) 0.057(4) 0.069(5) -0.003(4) 0.031(5) -0.011(5)
C95 0.169(10) 0.083(6) 0.088(6) -0.019(5) 0.049(7) -0.014(6)
C96 0.238(14) 0.086(6) 0.080(6) -0.020(6) 0.047(8) -0.035(8)

loop_
_atom_type_symbol
_atom_type_description
_atom_type_scat_dispersion_real
_atom_type_scat_dispersion_imag
_atom_type_scat_source
C C 0.0181 0.0000 'International Tables Vol C Tables 4.2.6.8 and 6.1.1.4'
H H 0.0000 0.0000 'International Tables Vol C Tables 4.2.6.8 and 6.1.1.4'
N N 0.0311 0.0000 'International Tables Vol C Tables 4.2.6.8 and 6.1.1.4'

loop_
_exptl_crystal_face_index_h
_exptl_crystal_face_index_k
_exptl_crystal_face_index_l
_exptl_crystal_face_perp_dist
0.00 -1.00 0.00 0.0630
0.00 0.00 -1.00 0.0070
0.00 0.00 1.00 0.0150
1.00 0.00 0.00 0.0860
-1.00 0.00 0.00 0.0730
-1.00 -2.00 2.00 0.0690
0.00 1.00 0.00 0.0480

loop_
_geom_angle_atom_site_label_1
_geom_angle_atom_site_label_2
_geom_angle_atom_site_label_3
_geom_angle
C7 N1 C1 108.6(5)
C7 N1 C57 127.1(6)
C1 N1 C57 124.4(6)
C13 N2 C19 108.8(7)
C13 N2 C67B 117.0(12)
C19 N2 C67B 131.7(12)
C13 N2 C67A 127(2)
C19 N2 C67A 116.9(19)
C25 N3 C31 108.3(6)
C25 N3 C77 126.6(7)
C31 N3 C77 125.1(6)
C43 N4 C37 108.4(5)
C43 N4 C87 124.4(6)
C37 N4 C87 127.1(6)
C2 C1 N1 129.3(6)
C2 C1 C6 122.5(6)
N1 C1 C6 108.2(6)
C1 C2 C3 118.7(7)
C1 C2 H2A 120.7
C3 C2 H2A 120.7
C2 C3 C4 121.0(7)
C2 C3 H3A 119.5
C4 C3 H3A 119.5
C5 C4 C49 121.1(6)
C5 C4 C3 118.7(7)
C49 C4 C3 120.2(7)
C4 C5 C6 121.3(6)
C4 C5 H5A 119.3
C6 C5 H5A 119.3
C1 C6 C5 117.7(6)
C1 C6 C12 107.8(6)
C5 C6 C12 134.4(6)
N1 C7 C12 109.1(6)
N1 C7 C8 128.7(6)
C12 C7 C8 122.2(6)
C9 C8 C7 116.4(6)
C9 C8 H8A 121.8
C7 C8 H8A 121.8
C8 C9 C10 124.0(7)
C8 C9 H9A 118.0
C10 C9 H9A 118.0
C11 C10 C56 124.0(7)
C11 C10 C9 117.5(7)
C56 C10 C9 118.5(7)
C12 C11 C10 120.7(7)
C12 C11 H11A 119.6
C10 C11 H11A 119.6
C11 C12 C7 119.3(6)
C11 C12 C6 134.4(6)
C7 C12 C6 106.3(6)
N2 C13 C14 132.6(8)
N2 C13 C18 110.1(7)
C14 C13 C18 117.3(7)
C15 C14 C13 121.2(8)
C15 C14 H14A 119.4
C13 C14 H14A 119.4
C14 C15 C16 123.1(8)
C14 C15 H15A 118.5
C16 C15 H15A 118.5
C51 C16 C15 121.3(8)
C51 C16 C17 120.3(7)
C15 C16 C17 118.3(8)
C18 C17 C16 119.8(7)
C18 C17 H17A 120.1
C16 C17 H17A 120.1
C17 C18 C13 120.3(7)
C17 C18 C24 134.4(7)
C13 C18 C24 105.3(6)
C20 C19 C24 124.4(8)
C20 C19 N2 127.6(9)
C24 C19 N2 107.9(8)
C19 C20 C21 114.3(9)
C19 C20 H20A 122.8
C21 C20 H20A 122.9
C22 C21 C20 123.4(8)
C22 C21 H21A 118.3
C20 C21 H21A 118.3
C21 C22 C23 119.6(7)
C21 C22 C50 121.3(7)
C23 C22 C50 119.1(7)
C24 C23 C22 119.2(7)
C24 C23 H23A 120.4
C22 C23 H23A 120.4
C23 C24 C19 118.9(7)
C23 C24 C18 133.2(7)
C19 C24 C18 107.9(6)
N3 C25 C26 128.8(7)
N3 C25 C30 111.1(7)
C26 C25 C30 120.1(7)
C25 C26 C27 119.2(7)
C25 C26 H26A 120.4
C27 C26 H26A 120.4
C28 C27 C26 120.1(8)
C28 C27 H27A 119.9
C26 C27 H27A 119.9
C29 C28 C27 120.6(7)
C29 C28 C53 120.1(7)
C27 C28 C53 119.3(7)
C28 C29 C30 119.4(7)
C28 C29 H29A 120.3
C30 C29 H29A 120.3
C29 C30 C25 120.6(7)
C29 C30 C36 133.4(7)
C25 C30 C36 105.9(6)
C32 C31 N3 129.7(7)
C32 C31 C36 120.8(7)
N3 C31 C36 109.5(6)
C33 C32 C31 118.0(7)
C33 C32 H32A 121.0
C31 C32 H32A 121.0
C32 C33 C34 122.9(7)
C32 C33 H33A 118.6
C34 C33 H33A 118.6
C33 C34 C35 119.0(7)
C33 C34 C52 120.5(7)
C35 C34 C52 120.5(6)
C36 C35 C34 118.5(6)
C36 C35 H35A 120.8
C34 C35 H35A 120.8
C35 C36 C31 120.9(7)
C35 C36 C30 133.9(6)
C31 C36 C30 105.2(6)
C38 C37 N4 129.5(6)
C38 C37 C42 121.1(6)
N4 C37 C42 109.4(6)
C39 C38 C37 117.9(7)
C39 C38 H38A 121.1
C37 C38 H38A 121.1
C38 C39 C40 121.7(7)
C38 C39 H39A 119.2
C40 C39 H39A 119.2
C41 C40 C39 120.1(7)
C41 C40 C55 121.8(7)
C39 C40 C55 118.1(7)
C40 C41 C42 118.4(6)
C40 C41 H41A 120.8
C42 C41 H41A 120.8
C41 C42 C37 120.8(6)
C41 C42 C48 133.5(6)
C37 C42 C48 105.7(6)
N4 C43 C48 109.0(6)
N4 C43 C44 128.3(6)
C48 C43 C44 122.6(6)
C45 C44 C43 116.7(6)
C45 C44 H44A 121.6
C43 C44 H44A 121.6
C44 C45 C46 121.8(6)
C44 C45 H45A 119.1
C46 C45 H45A 119.1
C47 C46 C45 120.1(6)
C47 C46 C54 119.4(6)
C45 C46 C54 120.5(7)
C46 C47 C48 118.9(6)
C46 C47 H47A 120.5
C48 C47 H47A 120.5
C43 C48 C47 119.9(7)
C43 C48 C42 107.5(6)
C47 C48 C42 132.5(7)
C50 C49 C4 176.6(8)
C49 C50 C22 176.4(8)
C52 C51 C16 176.5(9)
C51 C52 C34 175.9(9)
C54 C53 C28 177.0(8)
C53 C54 C46 175.9(8)
C56 C55 C40 176.4(8)
C55 C56 C10 176.8(8)
N1 C57 C58 113.7(6)
N1 C57 H57A 108.8
C58 C57 H57A 108.8
N1 C57 H57B 108.8
C58 C57 H57B 108.8
H57A C57 H57B 107.7
C59 C58 C57 114.6(6)
C59 C58 H58A 108.6
C57 C58 H58A 108.6
C59 C58 H58B 108.6
C57 C58 H58B 108.6
H58A C58 H58B 107.6
C58 C59 C60 115.2(6)
C58 C59 H59A 108.5
C60 C59 H59A 108.5
C58 C59 H59B 108.5
C60 C59 H59B 108.5
H59A C59 H59B 107.5
C61 C60 C59 116.4(6)
C61 C60 H60A 108.2
C59 C60 H60A 108.2
C61 C60 H60B 108.2
C59 C60 H60B 108.2
H60A C60 H60B 107.3
C60 C61 C62 114.6(7)
C60 C61 H61A 108.6
C62 C61 H61A 108.6
C60 C61 H61B 108.6
C62 C61 H61B 108.6
H61A C61 H61B 107.6
C63A C62 C61 127(2)
C61 C62 C63B 111.8(10)
C63A C62 H62A 105.5
C61 C62 H62A 105.5
C63B C62 H62A 120.9
C63A C62 H62B 105.5
C61 C62 H62B 105.5
C63B C62 H62B 106.0
H62A C62 H62B 106.1
C63A C62 H62C 106.4
C61 C62 H62C 108.7
C63B C62 H62C 108.7
H62A C62 H62C 100.3
C63A C62 H62D 95.2
C61 C62 H62D 109.6
C63B C62 H62D 110.1
H62B C62 H62D 113.7
H62C C62 H62D 107.9
C64A C63A C62 121(3)
C64A C63A H63A 107.0
C62 C63A H63A 107.0
C64A C63A H63B 107.0
C62 C63A H63B 107.0
H63A C63A H63B 106.7
C65A C64A C63A 117(3)
C65A C64A H64A 108.0
C63A C64A H64A 108.0
C65A C64A H64B 108.0
C63A C64A H64B 108.0
H64A C64A H64B 107.3
C64A C65A C66A 139(4)
C64A C65A H65A 102.2
C66A C65A H65A 102.2
C64A C65A H65B 102.2
C66A C65A H65B 102.2
H65A C65A H65B 104.8
C64B C63B C62 115.7(12)
C64B C63B H63C 108.4
C62 C63B H63C 108.4
C64B C63B H63D 108.4
C62 C63B H63D 108.4
H63C C63B H63D 107.4
C65B C64B C63B 117.0(13)
C65B C64B H64C 108.0
C63B C64B H64C 108.0
C65B C64B H64D 108.0
C63B C64B H64D 108.0
H64C C64B H64D 107.3
C64B C65B C66B 113.0(15)
C64B C65B H65C 109.0
C66B C65B H65C 109.0
C64B C65B H65D 109.0
C66B C65B H65D 109.0
H65C C65B H65D 107.8
C65B C66B H66D 109.5
C65B C66B H66E 109.5
H66D C66B H66E 109.5
C65B C66B H66F 109.5
H66D C66B H66F 109.5
H66E C66B H66F 109.5
N2 C67A C68A 103.5(15)
N2 C67A H67A 111.1
C68A C67A H67A 111.1
N2 C67A H67B 111.1
C68A C67A H67B 111.1
H67A C67A H67B 109.0
C67A C68A C69A 111.2(13)
C67A C68A H68A 109.4
C69A C68A H68A 109.4
C67A C68A H68B 109.4
C69A C68A H68B 109.4
H68A C68A H68B 108.0
C70A C69A C68A 110.5(12)
C70A C69A H69A 109.6
C68A C69A H69A 109.6
C70A C69A H69B 109.6
C68A C69A H69B 109.6
H69A C69A H69B 108.1
C71A C70A C69A 114.6(13)
C71A C70A H70A 108.6
C69A C70A H70A 108.6
C71A C70A H70B 108.6
C69A C70A H70B 108.6
H70A C70A H70B 107.6
C70A C71A C72A 115.9(13)
C70A C71A H71A 108.3
C72A C71A H71A 108.3
C70A C71A H71B 108.3
C72A C71A H71B 108.3
H71A C71A H71B 107.4
C71A C72A C73A 112.1(13)
C71A C72A H72A 109.2
C73A C72A H72A 109.2
C71A C72A H72B 109.2
C73A C72A H72B 109.2
H72A C72A H72B 107.9
C74A C73A C72A 113.6(13)
C74A C73A H73A 108.8
C72A C73A H73A 108.8
C74A C73A H73B 108.8
C72A C73A H73B 108.8
H73A C73A H73B 107.7
C73A C74A C75A 113.8(14)
C73A C74A H74A 108.8
C75A C74A H74A 108.8
C73A C74A H74B 108.8
C75A C74A H74B 108.8
H74A C74A H74B 107.7
C74A C75A C76A 137(4)
C74A C75A H75A 102.9
C76A C75A H75A 102.9
C74A C75A H75B 102.9
C76A C75A H75B 102.9
H75A C75A H75B 105.1
C75A C76A H76A 109.5
C75A C76A H76B 109.5
H76A C76A H76B 109.5
C75A C76A H76C 109.5
H76A C76A H76C 109.5
H76B C76A H76C 109.5
N2 C67B C68B 105.8(15)
N2 C67B H67C 110.6
C68B C67B H67C 110.6
N2 C67B H67D 110.6
C68B C67B H67D 110.6
H67C C67B H67D 108.7
C67B C68B C69B 113.1(12)
C67B C68B H68C 109.0
C69B C68B H68C 109.0
C67B C68B H68D 109.0
C69B C68B H68D 109.0
H68C C68B H68D 107.8
C68B C69B C70B 111.3(12)
C68B C69B H69C 109.4
C70B C69B H69C 109.4
C68B C69B H69D 109.4
C70B C69B H69D 109.4
H69C C69B H69D 108.0
C71B C70B C69B 115.1(12)
C71B C70B H70C 108.5
C69B C70B H70C 108.5
C71B C70B H70D 108.5
C69B C70B H70D 108.5
H70C C70B H70D 107.5
C70B C71B C72B 115.2(12)
C70B C71B H71C 108.5
C72B C71B H71C 108.5
C70B C71B H71D 108.5
C72B C71B H71D 108.5
H71C C71B H71D 107.5
C73B C72B C71B 113.0(12)
C73B C72B H72C 109.0
C71B C72B H72C 109.0
C73B C72B H72D 109.0
C71B C72B H72D 109.0
H72C C72B H72D 107.8
C72B C73B C74B 113.5(12)
C72B C73B H73C 108.9
C74B C73B H73C 108.9
C72B C73B H73D 108.9
C74B C73B H73D 108.9
H73C C73B H73D 107.7
C73B C74B C75B 112.1(12)
C73B C74B H74C 109.2
C75B C74B H74C 109.2
C73B C74B H74D 109.2
C75B C74B H74D 109.2
H74C C74B H74D 107.9
C76B C75B C74B 137(3)
C76B C75B H75C 103.0
C74B C75B H75C 103.0
C76B C75B H75D 103.0
C74B C75B H75D 103.0
H75C C75B H75D 105.1
C75B C76B H76D 109.5
C75B C76B H76E 109.5
H76D C76B H76E 109.5
C75B C76B H76F 109.5
H76D C76B H76F 109.5
H76E C76B H76F 109.5
N3 C77 C78 112.6(6)
N3 C77 H77A 109.1
C78 C77 H77A 109.1
N3 C77 H77B 109.1
C78 C77 H77B 109.1
H77A C77 H77B 107.8
C79 C78 C77 113.9(6)
C79 C78 H78A 108.8
C77 C78 H78A 108.8
C79 C78 H78B 108.8
C77 C78 H78B 108.8
H78A C78 H78B 107.7
C80 C79 C78 111.8(7)
C80 C79 H79A 109.3
C78 C79 H79A 109.3
C80 C79 H79B 109.3
C78 C79 H79B 109.3
H79A C79 H79B 107.9
C79 C80 C81 112.8(7)
C79 C80 H80A 109.0
C81 C80 H80A 109.0
C79 C80 H80B 109.0
C81 C80 H80B 109.0
H80A C80 H80B 107.8
C80 C81 C82 114.0(7)
C80 C81 H81A 108.8
C82 C81 H81A 108.8
C80 C81 H81B 108.8
C82 C81 H81B 108.8
H81A C81 H81B 107.6
C81 C82 C83B 118.5(16)
C81 C82 C83A 108.7(13)
C81 C82 H82A 110.0
C83B C82 H82A 101.7
C83A C82 H82A 110.0
C81 C82 H82B 110.0
C83B C82 H82B 107.8
C83A C82 H82B 110.0
H82A C82 H82B 108.3
C81 C82 H82C 107.8
C83B C82 H82C 106.9
C83A C82 H82C 108.4
H82A C82 H82C 112.0
C81 C82 H82D 108.2
C83B C82 H82D 107.7
C83A C82 H82D 116.1
H82B C82 H82D 103.7
H82C C82 H82D 107.3
C82 C83A C84A 115.1(19)
C82 C83A H83A 108.5
C84A C83A H83A 108.5
C82 C83A H83B 108.5
C84A C83A H83B 108.5
H83A C83A H83B 107.5
C85A C84A C83A 113.6(16)
C85A C84A H84A 108.8
C83A C84A H84A 108.8
C85A C84A H84B 108.8
C83A C84A H84B 108.8
H84A C84A H84B 107.7
C84A C85A C86A 109.3(18)
C84A C85A H85A 109.8
C86A C85A H85A 109.8
C84A C85A H85B 109.8
C86A C85A H85B 109.8
H85A C85A H85B 108.3
C82 C83B C84B 108.2(19)
C82 C83B H83C 110.1
C84B C83B H83C 110.1
C82 C83B H83D 110.1
C84B C83B H83D 110.1
H83C C83B H83D 108.4
C85B C84B C83B 112(2)
C85B C84B H84C 109.1
C83B C84B H84C 109.1
C85B C84B H84D 109.1
C83B C84B H84D 109.1
H84C C84B H84D 107.9
C84B C85B C86B 117(2)
C84B C85B H85C 108.0
C86B C85B H85C 108.0
C84B C85B H85D 108.0
C86B C85B H85D 108.0
H85C C85B H85D 107.2
C85B C86B H86D 109.5
C85B C86B H86E 109.5
H86D C86B H86E 109.5
C85B C86B H86F 109.5
H86D C86B H86F 109.5
H86E C86B H86F 109.5
N4 C87 C88 114.1(6)
N4 C87 H87A 108.7
C88 C87 H87A 108.7
N4 C87 H87B 108.7
C88 C87 H87B 108.7
H87A C87 H87B 107.6
C87 C88 C89 114.4(6)
C87 C88 H88A 108.7
C89 C88 H88A 108.7
C87 C88 H88B 108.7
C89 C88 H88B 108.7
H88A C88 H88B 107.6
C90 C89 C88 112.2(5)
C90 C89 H89A 109.2
C88 C89 H89A 109.2
C90 C89 H89B 109.2
C88 C89 H89B 109.2
H89A C89 H89B 107.9
C91 C90 C89 114.2(6)
C91 C90 H90A 108.7
C89 C90 H90A 108.7
C91 C90 H90B 108.7
C89 C90 H90B 108.7
H90A C90 H90B 107.6
C90 C91 C92 113.3(6)
C90 C91 H91A 108.9
C92 C91 H91A 108.9
C90 C91 H91B 108.9
C92 C91 H91B 108.9
H91A C91 H91B 107.7
C93 C92 C91 114.8(7)
C93 C92 H92A 108.6
C91 C92 H92A 108.6
C93 C92 H92B 108.6
C91 C92 H92B 108.6
H92A C92 H92B 107.5
C92 C93 C94 115.5(7)
C92 C93 H93A 108.4
C94 C93 H93A 108.4
C92 C93 H93B 108.4
C94 C93 H93B 108.4
H93A C93 H93B 107.5
C95 C94 C93 115.3(8)
C95 C94 H94A 108.4
C93 C94 H94A 108.4
C95 C94 H94B 108.4
C93 C94 H94B 108.4
H94A C94 H94B 107.5
C94 C95 C96 112.6(10)
C94 C95 H95A 109.1
C96 C95 H95A 109.1
C94 C95 H95B 109.1
C96 C95 H95B 109.1
H95A C95 H95B 107.8
C95 C96 H96A 109.5
C95 C96 H96B 109.5
H96A C96 H96B 109.5
C95 C96 H96C 109.5
H96A C96 H96C 109.5
H96B C96 H96C 109.5

loop_
_geom_bond_atom_site_label_1
_geom_bond_atom_site_label_2
_geom_bond_distance
N1 C7 1.378(8)
N1 C1 1.392(8)
N1 C57 1.449(9)
N2 C13 1.350(10)
N2 C19 1.441(11)
N2 C67B 1.48(2)
N2 C67A 1.48(2)
N3 C25 1.341(9)
N3 C31 1.398(10)
N3 C77 1.462(8)
N4 C43 1.389(8)
N4 C37 1.393(9)
N4 C87 1.448(8)
C1 C2 1.365(10)
C1 C6 1.400(9)
C2 C3 1.374(10)
C2 H2A 0.9500
C3 C4 1.427(10)
C3 H3A 0.9500
C4 C5 1.363(9)
C4 C49 1.423(10)
C5 C6 1.406(9)
C5 H5A 0.9500
C6 C12 1.426(10)
C7 C12 1.408(9)
C7 C8 1.409(10)
C8 C9 1.347(10)
C8 H8A 0.9500
C9 C10 1.440(10)
C9 H9A 0.9500
C10 C11 1.385(10)
C10 C56 1.433(11)
C11 C12 1.381(9)
C11 H11A 0.9500
C13 C14 1.423(12)
C13 C18 1.435(10)
C14 C15 1.309(12)
C14 H14A 0.9500
C15 C16 1.388(11)
C15 H15A 0.9500
C16 C51 1.387(12)
C16 C17 1.423(11)
C17 C18 1.374(10)
C17 H17A 0.9500
C18 C24 1.463(10)
C19 C20 1.356(13)
C19 C24 1.392(12)
C20 C21 1.428(14)
C20 H20A 0.9500
C21 C22 1.350(11)
C21 H21A 0.9500
C22 C23 1.397(10)
C22 C50 1.469(11)
C23 C24 1.377(10)
C23 H23A 0.9500
C25 C26 1.379(11)
C25 C30 1.406(10)
C26 C27 1.412(11)
C26 H26A 0.9500
C27 C28 1.402(11)
C27 H27A 0.9500
C28 C29 1.373(10)
C28 C53 1.428(10)
C29 C30 1.399(9)
C29 H29A 0.9500
C30 C36 1.465(10)
C31 C32 1.388(10)
C31 C36 1.413(9)
C32 C33 1.377(11)
C32 H32A 0.9500
C33 C34 1.386(10)
C33 H33A 0.9500
C34 C35 1.428(10)
C34 C52 1.457(11)
C35 C36 1.374(10)
C35 H35A 0.9500
C37 C38 1.370(10)
C37 C42 1.415(9)
C38 C39 1.366(10)
C38 H38A 0.9500
C39 C40 1.424(10)
C39 H39A 0.9500
C40 C41 1.369(10)
C40 C55 1.470(11)
C41 C42 1.378(10)
C41 H41A 0.9500
C42 C48 1.453(10)
C43 C48 1.401(10)
C43 C44 1.406(9)
C44 C45 1.403(9)
C44 H44A 0.9500
C45 C46 1.419(10)
C45 H45A 0.9500
C46 C47 1.402(10)
C46 C54 1.425(9)
C47 C48 1.405(9)
C47 H47A 0.9500
C49 C50 1.190(10)
C51 C52 1.208(11)
C53 C54 1.209(9)
C55 C56 1.181(9)
C57 C58 1.512(9)
C57 H57A 0.9900
C57 H57B 0.9900
C58 C59 1.498(10)
C58 H58A 0.9900
C58 H58B 0.9900
C59 C60 1.509(10)
C59 H59A 0.9900
C59 H59B 0.9900
C60 C61 1.494(11)
C60 H60A 0.9900
C60 H60B 0.9900
C61 C62 1.507(12)
C61 H61A 0.9900
C61 H61B 0.9900
C62 C63A 1.506(10)
C62 C63B 1.509(9)
C62 H62A 0.9900
C62 H62B 0.9900
C62 H62C 0.9899
C62 H62D 0.9901
C63A C64A 1.504(10)
C63A H63A 0.9900
C63A H63B 0.9900
C64A C65A 1.501(10)
C64A H64A 0.9900
C64A H64B 0.9900
C65A C66A 1.503(10)
C65A H65A 0.9900
C65A H65B 0.9900
C66A H66A 0.9800
C66A H66B 0.9800
C66A H66C 0.9800
C63B C64B 1.501(10)
C63B H63C 0.9900
C63B H63D 0.9900
C64B C65B 1.492(9)
C64B H64C 0.9900
C64B H64D 0.9900
C65B C66B 1.506(10)
C65B H65C 0.9900
C65B H65D 0.9900
C66B H66D 0.9800
C66B H66E 0.9800
C66B H66F 0.9800
C67A C68A 1.531(10)
C67A H67A 0.9900
C67A H67B 0.9900
C68A C69A 1.550(10)
C68A H68A 0.9900
C68A H68B 0.9900
C69A C70A 1.541(10)
C69A H69A 0.9900
C69A H69B 0.9900
C70A C71A 1.520(10)
C70A H70A 0.9900
C70A H70B 0.9900
C71A C72A 1.540(10)
C71A H71A 0.9900
C71A H71B 0.9900
C72A C73A 1.555(10)
C72A H72A 0.9900
C72A H72B 0.9900
C73A C74A 1.535(10)
C73A H73A 0.9900
C73A H73B 0.9900
C74A C75A 1.551(10)
C74A H74A 0.9900
C74A H74B 0.9900
C75A C76A 1.555(11)
C75A H75A 0.9900
C75A H75B 0.9900
C76A H76A 0.9800
C76A H76B 0.9800
C76A H76C 0.9800
C67B C68B 1.512(10)
C67B H67C 0.9900
C67B H67D 0.9900
C68B C69B 1.537(10)
C68B H68C 0.9900
C68B H68D 0.9900
C69B C70B 1.539(10)
C69B H69C 0.9900
C69B H69D 0.9900
C70B C71B 1.523(10)
C70B H70C 0.9900
C70B H70D 0.9900
C71B C72B 1.542(10)
C71B H71C 0.9900
C71B H71D 0.9900
C72B C73B 1.538(10)
C72B H72C 0.9900
C72B H72D 0.9900
C73B C74B 1.540(10)
C73B H73C 0.9900
C73B H73D 0.9900
C74B C75B 1.550(10)
C74B H74C 0.9900
C74B H74D 0.9900
C75B C76B 1.544(10)
C75B H75C 0.9900
C75B H75D 0.9900
C76B H76D 0.9800
C76B H76E 0.9800
C76B H76F 0.9800
C77 C78 1.558(11)
C77 H77A 0.9900
C77 H77B 0.9900
C78 C79 1.539(11)
C78 H78A 0.9900
C78 H78B 0.9900
C79 C80 1.501(10)
C79 H79A 0.9900
C79 H79B 0.9900
C80 C81 1.511(12)
C80 H80A 0.9900
C80 H80B 0.9900
C81 C82 1.519(11)
C81 H81A 0.9900
C81 H81B 0.9900
C82 C83B 1.527(11)
C82 C83A 1.528(10)
C82 H82A 0.9900
C82 H82B 0.9900
C82 H82C 0.9901
C82 H82D 0.9899
C83A C84A 1.528(11)
C83A H83A 0.9900
C83A H83B 0.9900
C84A C85A 1.522(11)
C84A H84A 0.9900
C84A H84B 0.9900
C85A C86A 1.529(11)
C85A H85A 0.9900
C85A H85B 0.9900
C86A H86A 0.9800
C86A H86B 0.9800
C86A H86C 0.9800
C83B C84B 1.530(11)
C83B H83C 0.9900
C83B H83D 0.9900
C84B C85B 1.528(11)
C84B H84C 0.9900
C84B H84D 0.9900
C85B C86B 1.530(11)
C85B H85C 0.9900
C85B H85D 0.9900
C86B H86D 0.9800
C86B H86E 0.9800
C86B H86F 0.9800
C87 C88 1.514(10)
C87 H87A 0.9900
C87 H87B 0.9900
C88 C89 1.536(9)
C88 H88A 0.9900
C88 H88B 0.9900
C89 C90 1.526(9)
C89 H89A 0.9900
C89 H89B 0.9900
C90 C91 1.501(9)
C90 H90A 0.9900
C90 H90B 0.9900
C91 C92 1.528(10)
C91 H91A 0.9900
C91 H91B 0.9900
C92 C93 1.504(10)
C92 H92A 0.9900
C92 H92B 0.9900
C93 C94 1.513(11)
C93 H93A 0.9900
C93 H93B 0.9900
C94 C95 1.500(12)
C94 H94A 0.9900
C94 H94B 0.9900
C95 C96 1.539(15)
C95 H95A 0.9900
C95 H95B 0.9900
C96 H96A 0.9800
C96 H96B 0.9800
C96 H96C 0.9800

loop_
_geom_torsion_atom_site_label_1
_geom_torsion_atom_site_label_2
_geom_torsion_atom_site_label_3
_geom_torsion_atom_site_label_4
_geom_torsion
C7 N1 C1 C2 -180.0(6)
C57 N1 C1 C2 -0.1(10)
C7 N1 C1 C6 0.9(7)
C57 N1 C1 C6 -179.2(6)
N1 C1 C2 C3 178.9(6)
C6 C1 C2 C3 -2.1(10)
C1 C2 C3 C4 1.1(11)
C2 C3 C4 C5 0.2(10)
C2 C3 C4 C49 178.5(6)
C49 C4 C5 C6 -178.9(6)
C3 C4 C5 C6 -0.6(9)
C2 C1 C6 C5 1.7(9)
N1 C1 C6 C5 -179.1(5)
C2 C1 C6 C12 179.1(6)
N1 C1 C6 C12 -1.7(7)
C4 C5 C6 C1 -0.3(9)
C4 C5 C6 C12 -176.9(7)
C1 N1 C7 C12 0.3(7)
C57 N1 C7 C12 -179.6(6)
C1 N1 C7 C8 179.9(6)
C57 N1 C7 C8 0.1(11)
N1 C7 C8 C9 -178.5(7)
C12 C7 C8 C9 1.2(10)
C7 C8 C9 C10 -1.2(11)
C8 C9 C10 C11 -0.1(11)
C8 C9 C10 C56 -179.0(7)
C56 C10 C11 C12 -179.7(7)
C9 C10 C11 C12 1.5(10)
C10 C11 C12 C7 -1.5(9)
C10 C11 C12 C6 179.9(6)
N1 C7 C12 C11 179.8(6)
C8 C7 C12 C11 0.1(9)
N1 C7 C12 C6 -1.3(7)
C8 C7 C12 C6 179.0(6)
C1 C6 C12 C11 -179.6(7)
C5 C6 C12 C11 -2.7(12)
C1 C6 C12 C7 1.8(7)
C5 C6 C12 C7 178.6(6)
C19 N2 C13 C14 178.3(9)
C67B N2 C13 C14 14.0(18)
C67A N2 C13 C14 30(2)
C19 N2 C13 C18 -0.5(10)
C67B N2 C13 C18 -164.8(12)
C67A N2 C13 C18 -148.9(17)
N2 C13 C14 C15 -179.8(10)
C18 C13 C14 C15 -1.1(13)
C13 C14 C15 C16 1.3(15)
C14 C15 C16 C51 176.7(9)
C14 C15 C16 C17 -0.8(13)
C51 C16 C17 C18 -177.4(8)
C15 C16 C17 C18 0.1(11)
C16 C17 C18 C13 0.1(11)
C16 C17 C18 C24 179.7(7)
N2 C13 C18 C17 179.3(7)
C14 C13 C18 C17 0.4(11)
N2 C13 C18 C24 -0.4(9)
C14 C13 C18 C24 -179.3(7)
C13 N2 C19 C20 177.7(11)
C67B N2 C19 C20 -21(2)
C67A N2 C19 C20 -30(2)
C13 N2 C19 C24 1.1(10)
C67B N2 C19 C24 162.3(15)
C67A N2 C19 C24 153.1(16)
C24 C19 C20 C21 -3.7(17)
N2 C19 C20 C21 -179.7(10)
C19 C20 C21 C22 2.0(17)
C20 C21 C22 C23 0.5(16)
C20 C21 C22 C50 -178.8(10)
C21 C22 C23 C24 -1.6(12)
C50 C22 C23 C24 177.8(6)
C22 C23 C24 C19 0.0(10)
C22 C23 C24 C18 -178.9(7)
C20 C19 C24 C23 2.8(15)
N2 C19 C24 C23 179.5(7)
C20 C19 C24 C18 -178.0(10)
N2 C19 C24 C18 -1.3(9)
C17 C18 C24 C23 0.4(14)
C13 C18 C24 C23 -179.9(7)
C17 C18 C24 C19 -178.6(9)
C13 C18 C24 C19 1.0(8)
C31 N3 C25 C26 -179.2(7)
C77 N3 C25 C26 -1.4(11)
C31 N3 C25 C30 1.3(7)
C77 N3 C25 C30 179.2(6)
N3 C25 C26 C27 177.7(7)
C30 C25 C26 C27 -2.8(10)
C25 C26 C27 C28 3.6(10)
C26 C27 C28 C29 -2.8(10)
C26 C27 C28 C53 178.6(6)
C27 C28 C29 C30 1.2(9)
C53 C28 C29 C30 179.8(5)
C28 C29 C30 C25 -0.4(9)
C28 C29 C30 C36 -178.5(6)
N3 C25 C30 C29 -179.2(5)
C26 C25 C30 C29 1.2(9)
N3 C25 C30 C36 -0.6(7)
C26 C25 C30 C36 179.9(6)
C25 N3 C31 C32 177.9(7)
C77 N3 C31 C32 0.0(11)
C25 N3 C31 C36 -1.6(7)
C77 N3 C31 C36 -179.4(6)
N3 C31 C32 C33 -179.7(7)
C36 C31 C32 C33 -0.3(10)
C31 C32 C33 C34 1.1(11)
C32 C33 C34 C35 -1.6(10)
C32 C33 C34 C52 179.2(7)
C33 C34 C35 C36 1.3(9)
C52 C34 C35 C36 -179.4(6)
C34 C35 C36 C31 -0.6(9)
C34 C35 C36 C30 177.3(6)
C32 C31 C36 C35 0.1(9)
N3 C31 C36 C35 179.6(6)
C32 C31 C36 C30 -178.3(6)
N3 C31 C36 C30 1.2(7)
C29 C30 C36 C35 -0.2(12)
C25 C30 C36 C35 -178.5(7)
C29 C30 C36 C31 178.0(6)
C25 C30 C36 C31 -0.4(7)
C43 N4 C37 C38 -177.7(7)
C87 N4 C37 C38 -1.5(11)
C43 N4 C37 C42 -1.4(7)
C87 N4 C37 C42 174.9(6)
N4 C37 C38 C39 176.4(7)
C42 C37 C38 C39 0.4(10)
C37 C38 C39 C40 -1.9(11)
C38 C39 C40 C41 3.2(11)
C38 C39 C40 C55 -177.0(7)
C39 C40 C41 C42 -2.8(10)
C55 C40 C41 C42 177.4(6)
C40 C41 C42 C37 1.4(10)
C40 C41 C42 C48 -176.6(7)
C38 C37 C42 C41 -0.2(10)
N4 C37 C42 C41 -176.9(6)
C38 C37 C42 C48 178.3(6)
N4 C37 C42 C48 1.6(7)
C37 N4 C43 C48 0.5(7)
C87 N4 C43 C48 -175.8(6)
C37 N4 C43 C44 176.7(6)
C87 N4 C43 C44 0.3(10)
N4 C43 C44 C45 -177.1(6)
C48 C43 C44 C45 -1.4(9)
C43 C44 C45 C46 1.5(9)
C44 C45 C46 C47 -1.0(9)
C44 C45 C46 C54 178.5(6)
C45 C46 C47 C48 0.2(9)
C54 C46 C47 C48 -179.3(6)
N4 C43 C48 C47 177.1(5)
C44 C43 C48 C47 0.7(9)
N4 C43 C48 C42 0.5(7)
C44 C43 C48 C42 -175.9(6)
C46 C47 C48 C43 -0.1(9)
C46 C47 C48 C42 175.6(6)
C41 C42 C48 C43 177.0(7)
C37 C42 C48 C43 -1.3(7)
C41 C42 C48 C47 0.9(12)
C37 C42 C48 C47 -177.3(6)
C7 N1 C57 C58 -101.1(8)
C1 N1 C57 C58 79.1(8)
N1 C57 C58 C59 65.2(8)
C57 C58 C59 C60 -179.7(6)
C58 C59 C60 C61 178.5(6)
C59 C60 C61 C62 -177.2(6)
C60 C61 C62 C63A -177(3)
C60 C61 C62 C63B 173.6(11)
C61 C62 C63A C64A 177(3)
C63B C62 C63A C64A -153(15)
C62 C63A C64A C65A 177(4)
C63A C64A C65A C66A -40(7)
C63A C62 C63B C64B 24(10)
C61 C62 C63B C64B 178.5(12)
C62 C63B C64B C65B 180.0(16)
C63B C64B C65B C66B 178.6(15)
C13 N2 C67A C68A -123.2(18)
C19 N2 C67A C68A 91(2)
C67B N2 C67A C68A -65(8)
N2 C67A C68A C69A 59(3)
C67A C68A C69A C70A 126(4)
C68A C69A C70A C71A 165(3)
C69A C70A C71A C72A -79(4)
C70A C71A C72A C73A -166(3)
C71A C72A C73A C74A -180(4)
C72A C73A C74A C75A 179(4)
C73A C74A C75A C76A 146(6)
C13 N2 C67B C68B -122.6(13)
C19 N2 C67B C68B 77(2)
C67A N2 C67B C68B 107(8)
N2 C67B C68B C69B 67(3)
C67B C68B C69B C70B 161(3)
C68B C69B C70B C71B 167(3)
C69B C70B C71B C72B -180(3)
C70B C71B C72B C73B 165(3)
C71B C72B C73B C74B 166(3)
C72B C73B C74B C75B 180(3)
C73B C74B C75B C76B 163(4)
C25 N3 C77 C78 -79.3(9)
C31 N3 C77 C78 98.2(8)
N3 C77 C78 C79 -58.4(8)
C77 C78 C79 C80 -176.6(6)
C78 C79 C80 C81 -177.9(6)
C79 C80 C81 C82 178.1(6)
C80 C81 C82 C83B 180(2)
C80 C81 C82 C83A -176.0(18)
C81 C82 C83A C84A 175(2)
C83B C82 C83A C84A -25(18)
C82 C83A C84A C85A 174(2)
C83A C84A C85A C86A -178(2)
C81 C82 C83B C84B 175.5(18)
C83A C82 C83B C84B 154(22)
C82 C83B C84B C85B -175(3)
C83B C84B C85B C86B -177(3)
C43 N4 C87 C88 -79.9(8)
C37 N4 C87 C88 104.4(8)
N4 C87 C88 C89 -58.5(8)
C87 C88 C89 C90 178.0(5)
C88 C89 C90 C91 -175.2(5)
C89 C90 C91 C92 178.5(6)
C90 C91 C92 C93 -174.4(6)
C91 C92 C93 C94 -178.4(6)
C92 C93 C94 C95 -177.2(7)
C93 C94 C95 C96 -177.7(7)

loop_
_platon_squeeze_void_nr
_platon_squeeze_void_average_x
_platon_squeeze_void_average_y
_platon_squeeze_void_average_z
_platon_squeeze_void_volume
_platon_squeeze_void_count_electrons
_platon_squeeze_void_content
1 0.331 -0.070 0.282 133 13 ' '
2 0.669 0.430 0.718 133 13 ' '
